data_2023380
loop_
_publ_author_name
'Upmann, Daniel'
'Jones, Peter G.'

_publ_section_title
;
 Crystal structures of six complexes of phosphane chalcogenides R 1 R 2 R
 3PE (R = tert-butyl or isopropyl, E = S or Se) with the metal halides MX
 2 (M = Pd or Pt, X = Cl or Br), two halochalcogenylphosphonium
 derivatives ( t Bu2 iPrPEBr)2[Pd2Br6] and one hydrolysis product
;
_journal_coeditor_code YZ2063
_journal_issue 3
_journal_name_full 'Acta Crystallographica Section E Crystallographic Communications'
_journal_paper_doi 10.1107/S2056989025000805
_journal_volume 81
_journal_year 2025
_chemical_formula_iupac '[Pd (C6 H14 O1 P1)2 (C6 H15 O1 P1)2]'
_chemical_formula_moiety 'C24 H58 O4 P4 Pd Se4'
_chemical_formula_sum 'C24 H58 O4 P4 Pd Se4'
_chemical_formula_weight 956.82
_chemical_name_systematic
;
Bis[dimethyl(sulfanylidene)phosphinito-\k<i>Se</i>]\
bis(hydroxydiisopropylphosphine selenide-\k<i>Se</i>)palladium(II)
;
_space_group_crystal_system monoclinic
_space_group_IT_number 14
_space_group_name_Hall '-P 2yn'
_space_group_name_H-M_alt 'P 1 21/n 1'
_atom_sites_solution_hydrogens mixed
_atom_sites_solution_primary direct
_atom_sites_solution_secondary difmap
_audit_creation_method SHELXL2019/3
_cell_angle_alpha 90
_cell_angle_beta 92.7641(8)
_cell_angle_gamma 90
_cell_formula_units_Z 2
_cell_length_a 7.56435(6)
_cell_length_b 10.09140(9)
_cell_length_c 24.13960(19)
_cell_measurement_reflns_used 28620
_cell_measurement_temperature 100(2)
_cell_measurement_theta_max 30.8226
_cell_measurement_theta_min 2.1834
_cell_volume 1840.55(3)
_computing_cell_refinement
;
CrysAlisPro, Version 1.171.35.15 (Rigaku OD, 2012)
;
_computing_data_collection
;
CrysAlisPro, Version 1.171.35.15 (Rigaku OD, 2012)
;
_computing_data_reduction
;
CrysAlisPro, Version 1.171.35.15 (Rigaku OD, 2012)
;
_computing_molecular_graphics
;
Bruker XP, Version 5.1 (Bruker, 1998)
;
_computing_publication_material
;
publCIF (Westrip, 2010)
;
_computing_structure_refinement
;
<i>SHELXL2019/3</i> (Sheldrick, 2015)
;
_computing_structure_solution
;
SHELXS-97 (Sheldrick, 2008)
;
_diffrn_ambient_temperature 100(2)
_diffrn_detector_area_resol_mean 16.1419
_diffrn_measured_fraction_theta_full 0.996
_diffrn_measured_fraction_theta_max 0.959
_diffrn_measurement_device_type 'Oxford Diffraction Xcalibur, Eos'
_diffrn_measurement_method '\w scans'
_diffrn_radiation_monochromator graphite
_diffrn_radiation_source 'Enhance (Mo) X-ray Source'
_diffrn_radiation_type MoK\a
_diffrn_radiation_wavelength 0.71073
_diffrn_reflns_av_R_equivalents 0.0470
_diffrn_reflns_av_unetI/netI 0.0230
_diffrn_reflns_limit_h_max 10
_diffrn_reflns_limit_h_min -10
_diffrn_reflns_limit_k_max 14
_diffrn_reflns_limit_k_min -14
_diffrn_reflns_limit_l_max 34
_diffrn_reflns_limit_l_min -34
_diffrn_reflns_number 86102
_diffrn_reflns_theta_full 30.000
_diffrn_reflns_theta_max 30.892
_diffrn_reflns_theta_min 2.188
_exptl_absorpt_coefficient_mu 4.660
_exptl_absorpt_correction_T_max 1.00000
_exptl_absorpt_correction_T_min 0.64953
_exptl_absorpt_correction_type multi-scan
_exptl_absorpt_process_details
;
(CrysAlisPro; Rigaku OD, 2012)
;
_exptl_crystal_colour 'dichroic orange yellow'
_exptl_crystal_density_diffrn 1.726
_exptl_crystal_density_method 'not measured'
_exptl_crystal_description plate
_exptl_crystal_F_000 952
_exptl_crystal_size_max 0.10
_exptl_crystal_size_mid 0.08
_exptl_crystal_size_min 0.04
_refine_diff_density_max 0.469
_refine_diff_density_min -0.543
_refine_ls_extinction_method none
_refine_ls_goodness_of_fit_ref 1.066
_refine_ls_hydrogen_treatment mixed
_refine_ls_matrix_type full
_refine_ls_number_parameters 185
_refine_ls_number_reflns 5558
_refine_ls_number_restraints 2
_refine_ls_restrained_S_all 1.066
_refine_ls_R_factor_all 0.0292
_refine_ls_R_factor_gt 0.0219
_refine_ls_shift/su_max 0.001
_refine_ls_shift/su_mean 0.000
_refine_ls_structure_factor_coef Fsqd
_refine_ls_weighting_details 'w=1/[\s^2^(Fo^2^)+(0.0132P)^2^+1.1714P] where P=(Fo^2^+2Fc^2^)/3'
_refine_ls_weighting_scheme calc
_refine_ls_wR_factor_gt 0.0392
_refine_ls_wR_factor_ref 0.0409
_reflns_number_gt 4939
_reflns_number_total 5558
_reflns_threshold_expression 'I > 2\s(I)'
_cod_data_source_file yz2063.cif
_cod_data_source_block 9
_cod_original_sg_symbol_H-M 'P 21/n'
_cod_database_code 2023380
_shelx_space_group_comment
;
The symmetry employed for this shelxl refinement is uniquely defined
by the following loop, which should always be used as a source of
symmetry information in preference to the above space-group names.
They are only intended as comments.
;
_shelx_estimated_absorpt_t_min 0.653
_shelx_estimated_absorpt_t_max 0.836

loop_
_space_group_symop_operation_xyz
'x, y, z'
'-x+1/2, y+1/2, -z+1/2'
'-x, -y, -z'
'x-1/2, -y-1/2, z-1/2'

loop_
_atom_site_type_symbol
_atom_site_label
_atom_site_fract_x
_atom_site_fract_y
_atom_site_fract_z
_atom_site_U_iso_or_equiv
_atom_site_adp_type
_atom_site_calc_flag
_atom_site_occupancy
_atom_site_disorder_assembly
_atom_site_disorder_group
Pd Pd1 0.500000 0.500000 0.000000 0.01153(4) Uani d 1 . .
Se Se1 0.57000(2) 0.38861(2) 0.08922(2) 0.01535(4) Uani d 1 . .
Se Se2 0.41580(2) 0.71744(2) 0.03720(2) 0.01366(4) Uani d 1 . .
P P1 0.43798(6) 0.47524(4) 0.15938(2) 0.01456(8) Uani d 1 . .
P P2 0.65706(5) 0.79940(4) 0.07727(2) 0.01312(8) Uani d 1 . .
O O1 0.49525(18) 0.61413(12) 0.17883(5) 0.0217(3) Uani d 1 . .
H H01 0.569(4) 0.653(3) 0.1640(15) 0.012(10) Uiso d 0.5 . .
O O2 0.72157(16) 0.73009(12) 0.13081(5) 0.0173(2) Uani d 1 . .
H H02 0.651(5) 0.686(4) 0.1445(17) 0.026(12) Uiso d 0.5 . .
C C1 0.4898(2) 0.36446(17) 0.21777(7) 0.0185(3) Uani d 1 . .
H H1 0.444759 0.273758 0.208155 0.022 Uiso calc 1 . .
C C2 0.1998(2) 0.47669(19) 0.14275(8) 0.0233(4) Uani d 1 . .
H H2 0.184451 0.507699 0.103463 0.028 Uiso calc 1 . .
C C3 0.8443(2) 0.80181(17) 0.03261(7) 0.0183(3) Uani d 1 . .
H H3 0.944534 0.845492 0.054113 0.022 Uiso calc 1 . .
C C4 0.6011(2) 0.97035(16) 0.09352(7) 0.0165(3) Uani d 1 . .
H H4 0.560610 1.016268 0.058455 0.020 Uiso calc 1 . .
C C11 0.6902(2) 0.3574(2) 0.22936(8) 0.0276(4) Uani d 1 . .
H H11A 0.736533 0.446633 0.236850 0.041 Uiso calc 1 . .
H H11B 0.746032 0.320366 0.196994 0.041 Uiso calc 1 . .
H H11C 0.716396 0.300656 0.261670 0.041 Uiso calc 1 . .
C C12 0.3978(3) 0.4140(2) 0.26924(7) 0.0251(4) Uani d 1 . .
H H12A 0.444268 0.365769 0.302042 0.038 Uiso calc 1 . .
H H12B 0.270059 0.398763 0.264315 0.038 Uiso calc 1 . .
H H12C 0.420437 0.508956 0.274180 0.038 Uiso calc 1 . .
C C21 0.1008(3) 0.5759(2) 0.17752(10) 0.0403(5) Uani d 1 . .
H H21A -0.020928 0.585362 0.162203 0.061 Uiso calc 1 . .
H H21B 0.160572 0.661983 0.176856 0.061 Uiso calc 1 . .
H H21C 0.099058 0.544047 0.215846 0.061 Uiso calc 1 . .
C C22 0.1194(2) 0.3383(2) 0.14410(8) 0.0287(4) Uani d 1 . .
H H22A 0.116893 0.307857 0.182601 0.043 Uiso calc 1 . .
H H22B 0.191026 0.277268 0.122951 0.043 Uiso calc 1 . .
H H22C -0.001539 0.340790 0.127601 0.043 Uiso calc 1 . .
C C31 0.8062(2) 0.88557(19) -0.01933(7) 0.0233(4) Uani d 1 . .
H H31A 0.911658 0.888141 -0.041347 0.035 Uiso calc 1 . .
H H31B 0.774974 0.975846 -0.008477 0.035 Uiso calc 1 . .
H H31C 0.707527 0.846427 -0.041469 0.035 Uiso calc 1 . .
C C32 0.9062(2) 0.66192(19) 0.01842(8) 0.0224(4) Uani d 1 . .
H H32A 0.817095 0.619247 -0.006420 0.034 Uiso calc 1 . .
H H32B 0.922430 0.609846 0.052553 0.034 Uiso calc 1 . .
H H32C 1.018726 0.667126 0.000034 0.034 Uiso calc 1 . .
C C41 0.4514(2) 0.97368(18) 0.13373(8) 0.0231(4) Uani d 1 . .
H H41A 0.488956 0.927620 0.168046 0.035 Uiso calc 1 . .
H H41B 0.346770 0.929646 0.116767 0.035 Uiso calc 1 . .
H H41C 0.422435 1.065926 0.142169 0.035 Uiso calc 1 . .
C C42 0.7641(2) 1.04303(18) 0.11869(8) 0.0248(4) Uani d 1 . .
H H42A 0.731021 1.133533 0.128663 0.037 Uiso calc 1 . .
H H42B 0.856172 1.046052 0.091527 0.037 Uiso calc 1 . .
H H42C 0.809062 0.995924 0.151958 0.037 Uiso calc 1 . .

loop_
_atom_site_aniso_label
_atom_site_aniso_U_11
_atom_site_aniso_U_22
_atom_site_aniso_U_33
_atom_site_aniso_U_12
_atom_site_aniso_U_13
_atom_site_aniso_U_23
Pd1 0.01300(8) 0.01194(8) 0.00948(8) -0.00030(6) -0.00123(6) 0.00009(6)
Se1 0.01935(8) 0.01597(8) 0.01067(8) 0.00335(6) 0.00021(6) 0.00170(6)
Se2 0.01356(7) 0.01384(8) 0.01338(8) 0.00039(6) -0.00162(6) -0.00140(6)
P1 0.01670(19) 0.0150(2) 0.01200(19) 0.00073(16) 0.00040(15) 0.00122(16)
P2 0.01415(19) 0.01285(19) 0.01223(19) -0.00036(15) -0.00065(15) -0.00012(15)
O1 0.0318(7) 0.0181(6) 0.0155(6) -0.0043(5) 0.0057(5) -0.0010(5)
O2 0.0192(6) 0.0159(6) 0.0164(6) -0.0012(5) -0.0035(5) 0.0032(5)
C1 0.0223(8) 0.0198(8) 0.0134(8) 0.0003(7) 0.0018(6) 0.0035(6)
C2 0.0184(8) 0.0296(10) 0.0216(9) 0.0059(7) -0.0011(7) -0.0001(8)
C3 0.0144(7) 0.0222(9) 0.0183(8) -0.0026(6) -0.0003(6) -0.0024(7)
C4 0.0209(8) 0.0127(8) 0.0157(8) 0.0006(6) 0.0002(6) 0.0006(6)
C11 0.0257(9) 0.0415(12) 0.0155(9) 0.0067(8) -0.0017(7) 0.0058(8)
C12 0.0282(9) 0.0324(11) 0.0149(8) -0.0012(8) 0.0048(7) 0.0030(8)
C21 0.0283(11) 0.0401(13) 0.0526(14) 0.0160(10) 0.0014(10) -0.0102(11)
C22 0.0185(9) 0.0387(11) 0.0290(10) -0.0051(8) 0.0022(7) -0.0067(9)
C31 0.0249(9) 0.0251(9) 0.0203(9) -0.0038(7) 0.0058(7) 0.0011(7)
C32 0.0153(8) 0.0265(9) 0.0255(9) 0.0027(7) 0.0005(7) -0.0061(8)
C41 0.0270(9) 0.0212(9) 0.0215(9) 0.0032(7) 0.0055(7) -0.0036(7)
C42 0.0278(9) 0.0164(9) 0.0299(10) -0.0041(7) -0.0030(8) -0.0042(7)

loop_
_atom_type_symbol
_atom_type_description
_atom_type_scat_dispersion_real
_atom_type_scat_dispersion_imag
_atom_type_scat_source
C C 0.0033 0.0016 'International Tables Vol C Tables 4.2.6.8 and 6.1.1.4'
H H 0.0000 0.0000 'International Tables Vol C Tables 4.2.6.8 and 6.1.1.4'
P P 0.1023 0.0942 'International Tables Vol C Tables 4.2.6.8 and 6.1.1.4'
Se Se -0.0929 2.2259 'International Tables Vol C Tables 4.2.6.8 and 6.1.1.4'
Pd Pd -0.9988 1.0072 'International Tables Vol C Tables 4.2.6.8 and 6.1.1.4'
O O 0.0106 0.0060 'International Tables Vol C Tables 4.2.6.8 and 6.1.1.4'

loop_
_geom_angle_atom_site_label_1
_geom_angle_atom_site_label_2
_geom_angle_atom_site_label_3
_geom_angle_site_symmetry_1
_geom_angle_site_symmetry_3
_geom_angle
_geom_angle_publ_flag
Se1 Pd1 Se1 . 3_665 180.0 y
Se1 Pd1 Se2 . 3_665 82.184(5) y
Se1 Pd1 Se2 3_665 3_665 97.816(5) ?
Se1 Pd1 Se2 . . 97.817(5) y
Se1 Pd1 Se2 3_665 . 82.183(5) ?
Se2 Pd1 Se2 3_665 . 180.0 y
P1 Se1 Pd1 . . 114.028(13) y
P2 Se2 Pd1 . . 105.840(13) y
O1 P1 C1 . . 106.03(8) ?
O1 P1 C2 . . 108.72(8) ?
C1 P1 C2 . . 110.31(8) ?
O1 P1 Se1 . . 117.97(5) ?
C1 P1 Se1 . . 105.29(6) ?
C2 P1 Se1 . . 108.36(6) ?
O2 P2 C3 . . 106.31(7) ?
O2 P2 C4 . . 108.60(7) ?
C3 P2 C4 . . 108.05(8) ?
O2 P2 Se2 . . 115.25(5) ?
C3 P2 Se2 . . 113.56(6) ?
C4 P2 Se2 . . 104.81(6) ?
P1 O1 H01 . . 121(3) ?
P2 O2 H02 . . 115(3) ?
C11 C1 C12 . . 110.52(15) ?
C11 C1 P1 . . 110.08(12) ?
C12 C1 P1 . . 109.65(12) ?
C11 C1 H1 . . 108.8 ?
C12 C1 H1 . . 108.8 ?
P1 C1 H1 . . 108.8 ?
C22 C2 C21 . . 112.48(17) ?
C22 C2 P1 . . 112.23(13) ?
C21 C2 P1 . . 112.91(14) ?
C22 C2 H2 . . 106.2 ?
C21 C2 H2 . . 106.2 ?
P1 C2 H2 . . 106.2 ?
C31 C3 C32 . . 111.96(15) ?
C31 C3 P2 . . 111.82(12) ?
C32 C3 P2 . . 112.02(12) ?
C31 C3 H3 . . 106.9 ?
C32 C3 H3 . . 106.9 ?
P2 C3 H3 . . 106.9 ?
C41 C4 C42 . . 110.11(15) ?
C41 C4 P2 . . 110.15(12) ?
C42 C4 P2 . . 110.32(12) ?
C41 C4 H4 . . 108.7 ?
C42 C4 H4 . . 108.7 ?
P2 C4 H4 . . 108.7 ?
C1 C11 H11A . . 109.5 ?
C1 C11 H11B . . 109.5 ?
H11A C11 H11B . . 109.5 ?
C1 C11 H11C . . 109.5 ?
H11A C11 H11C . . 109.5 ?
H11B C11 H11C . . 109.5 ?
C1 C12 H12A . . 109.5 ?
C1 C12 H12B . . 109.5 ?
H12A C12 H12B . . 109.5 ?
C1 C12 H12C . . 109.5 ?
H12A C12 H12C . . 109.5 ?
H12B C12 H12C . . 109.5 ?
C2 C21 H21A . . 109.5 ?
C2 C21 H21B . . 109.5 ?
H21A C21 H21B . . 109.5 ?
C2 C21 H21C . . 109.5 ?
H21A C21 H21C . . 109.5 ?
H21B C21 H21C . . 109.5 ?
C2 C22 H22A . . 109.5 ?
C2 C22 H22B . . 109.5 ?
H22A C22 H22B . . 109.5 ?
C2 C22 H22C . . 109.5 ?
H22A C22 H22C . . 109.5 ?
H22B C22 H22C . . 109.5 ?
C3 C31 H31A . . 109.5 ?
C3 C31 H31B . . 109.5 ?
H31A C31 H31B . . 109.5 ?
C3 C31 H31C . . 109.5 ?
H31A C31 H31C . . 109.5 ?
H31B C31 H31C . . 109.5 ?
C3 C32 H32A . . 109.5 ?
C3 C32 H32B . . 109.5 ?
H32A C32 H32B . . 109.5 ?
C3 C32 H32C . . 109.5 ?
H32A C32 H32C . . 109.5 ?
H32B C32 H32C . . 109.5 ?
C4 C41 H41A . . 109.5 ?
C4 C41 H41B . . 109.5 ?
H41A C41 H41B . . 109.5 ?
C4 C41 H41C . . 109.5 ?
H41A C41 H41C . . 109.5 ?
H41B C41 H41C . . 109.5 ?
C4 C42 H42A . . 109.5 ?
C4 C42 H42B . . 109.5 ?
H42A C42 H42B . . 109.5 ?
C4 C42 H42C . . 109.5 ?
H42A C42 H42C . . 109.5 ?
H42B C42 H42C . . 109.5 ?

loop_
_geom_bond_atom_site_label_1
_geom_bond_atom_site_label_2
_geom_bond_site_symmetry_2
_geom_bond_distance
_geom_bond_publ_flag
Pd1 Se1 . 2.46419(16) y
Pd1 Se1 3_665 2.46419(16) ?
Pd1 Se2 3_665 2.46617(16) ?
Pd1 Se2 . 2.46620(16) y
Se1 P1 . 2.1894(5) y
Se2 P2 . 2.1863(4) y
P1 O1 . 1.5340(13) y
P1 C1 . 1.8267(17) ?
P1 C2 . 1.8272(18) ?
P2 O2 . 1.5287(12) y
P2 C3 . 1.8213(17) ?
P2 C4 . 1.8234(17) ?
O1 H01 . 0.782(18) ?
O2 H02 . 0.778(19) ?
C1 C11 . 1.530(2) ?
C1 C12 . 1.536(2) ?
C1 H1 . 1.0000 ?
C2 C22 . 1.524(3) ?
C2 C21 . 1.526(3) ?
C2 H2 . 1.0000 ?
C3 C31 . 1.528(2) ?
C3 C32 . 1.531(2) ?
C3 H3 . 1.0000 ?
C4 C41 . 1.527(2) ?
C4 C42 . 1.534(2) ?
C4 H4 . 1.0000 ?
C11 H11A . 0.9800 ?
C11 H11B . 0.9800 ?
C11 H11C . 0.9800 ?
C12 H12A . 0.9800 ?
C12 H12B . 0.9800 ?
C12 H12C . 0.9800 ?
C21 H21A . 0.9800 ?
C21 H21B . 0.9800 ?
C21 H21C . 0.9800 ?
C22 H22A . 0.9800 ?
C22 H22B . 0.9800 ?
C22 H22C . 0.9800 ?
C31 H31A . 0.9800 ?
C31 H31B . 0.9800 ?
C31 H31C . 0.9800 ?
C32 H32A . 0.9800 ?
C32 H32B . 0.9800 ?
C32 H32C . 0.9800 ?
C41 H41A . 0.9800 ?
C41 H41B . 0.9800 ?
C41 H41C . 0.9800 ?
C42 H42A . 0.9800 ?
C42 H42B . 0.9800 ?
C42 H42C . 0.9800 ?

loop_
_geom_hbond_atom_site_label_D
_geom_hbond_atom_site_label_H
_geom_hbond_atom_site_label_A
_geom_hbond_site_symmetry_A
_geom_hbond_distance_DH
_geom_hbond_distance_HA
_geom_hbond_distance_DA
_geom_hbond_angle_DHA
_geom_hbond_publ_flag
O1 H01 O2 . 0.782(18) 1.634(19) 2.4156(17) 178(4) yes
O2 H02 O1 . 0.778(19) 1.64(2) 2.4156(17) 172(5) yes
C11 H11B Se1 . 0.98 2.95 3.4748(18) 114.9 yes
C21 H21A O2 1_455 0.98 2.52 3.407(2) 150.2 yes
C32 H32C Se2 1_655 0.98 3.13 3.8999(17) 136.1 yes
C41 H41B Se2 . 0.98 2.94 3.4825(18) 116.0 yes
C42 H42A Se1 1_565 0.98 2.98 3.8370(19) 146.2 yes
C32 H32A Pd1 . 0.98 2.69 3.4897(18) 138.5 yes

loop_
_geom_torsion_atom_site_label_1
_geom_torsion_atom_site_label_2
_geom_torsion_atom_site_label_3
_geom_torsion_atom_site_label_4
_geom_torsion_site_symmetry_1
_geom_torsion_site_symmetry_2
_geom_torsion_site_symmetry_3
_geom_torsion_site_symmetry_4
_geom_torsion
_geom_torsion_publ_flag
Se2 Pd1 Se1 P1 3_665 . . . -156.179(15) ?
Se2 Pd1 Se1 P1 . . . . 23.820(15) ?
Se1 Pd1 Se2 P2 . . . . 65.789(13) ?
Se1 Pd1 Se2 P2 3_665 . . . -114.210(13) ?
Pd1 Se1 P1 O1 . . . . -68.57(6) ?
Pd1 Se1 P1 C1 . . . . 173.44(6) ?
Pd1 Se1 P1 C2 . . . . 55.41(7) ?
Pd1 Se2 P2 O2 . . . . -70.31(6) ?
Pd1 Se2 P2 C3 . . . . 52.68(6) ?
Pd1 Se2 P2 C4 . . . . 170.38(6) ?
O1 P1 C1 C11 . . . . -65.74(14) ?
C2 P1 C1 C11 . . . . 176.72(13) ?
Se1 P1 C1 C11 . . . . 60.02(13) ?
O1 P1 C1 C12 . . . . 56.06(14) ?
C2 P1 C1 C12 . . . . -61.48(15) ?
Se1 P1 C1 C12 . . . . -178.17(11) ?
O1 P1 C2 C22 . . . . -158.62(13) ?
C1 P1 C2 C22 . . . . -42.75(16) ?
Se1 P1 C2 C22 . . . . 72.03(14) ?
O1 P1 C2 C21 . . . . -30.21(17) ?
C1 P1 C2 C21 . . . . 85.66(17) ?
Se1 P1 C2 C21 . . . . -159.57(14) ?
O2 P2 C3 C31 . . . . -172.02(12) ?
C4 P2 C3 C31 . . . . -55.61(14) ?
Se2 P2 C3 C31 . . . . 60.20(13) ?
O2 P2 C3 C32 . . . . 61.36(13) ?
C4 P2 C3 C32 . . . . 177.78(12) ?
Se2 P2 C3 C32 . . . . -66.41(13) ?
O2 P2 C4 C41 . . . . -61.77(13) ?
C3 P2 C4 C41 . . . . -176.69(12) ?
Se2 P2 C4 C41 . . . . 61.91(12) ?
O2 P2 C4 C42 . . . . 60.00(14) ?
C3 P2 C4 C42 . . . . -54.92(14) ?
Se2 P2 C4 C42 . . . . -176.32(11) ?
